data_1549612
loop_
_publ_author_name
'Hartmann, Nathaniel J.'
'Wu, Guang'
'Hayton, Trevor W.'

_publ_section_title
;
 Synthesis and reactivity of a nickel(ii) thioperoxide complex:
 demonstration of sulfide-mediated N<sub>2</sub>O reduction.
;
_journal_issue 31
_journal_name_full 'Chemical science'
_journal_page_first 6580
_journal_page_last 6588
_journal_paper_doi 10.1039/c8sc02536c
_journal_volume 9
_journal_year 2018
_chemical_formula_moiety '2(C51 H77 K N2 Ni O6 S), C8 H18'
_chemical_formula_sum 'C102 H172 K2 N4 Ni2 O12 S2'
_chemical_formula_weight 1906.14
_chemical_name_systematic
'(Sulfido)- (N,N'-bis(2,6-di-isopropylphenyl)-2,2,6,6-tetramethylheptane-3,5-di-iminato)-(1,4,7,10,13,16-hexaoxacyclooctadecane)-nickel(II)-potassium'
_space_group_IT_number 14
_space_group_name_Hall '-P 2yn'
_space_group_name_H-M_alt 'P 1 21/n 1'
_symmetry_cell_setting monoclinic
_symmetry_space_group_name_Hall '-P 2yn'
_symmetry_space_group_name_H-M 'P 1 21/n 1'
_atom_sites_solution_hydrogens geom
_atom_sites_solution_primary direct
_atom_sites_solution_secondary difmap
_audit_block_doi 10.5517/cc1jqjj9
_audit_creation_method SHELXL-97
_audit_update_record
;
2015-09-01 deposited with the CCDC.
2018-06-27 downloaded from the CCDC.
;
_cell_angle_alpha 90.00
_cell_angle_beta 96.441(3)
_cell_angle_gamma 90.00
_cell_formula_units_Z 2
_cell_length_a 18.5580(9)
_cell_length_b 16.8220(8)
_cell_length_c 19.0552(10)
_cell_measurement_temperature 100(2)
_cell_volume 5911.2(5)
_computing_structure_refinement 'SHELXL-97 (Sheldrick, 2008)'
_computing_structure_solution 'SHELXS-97 (Sheldrick, 2008)'
_diffrn_ambient_temperature 100(2)
_diffrn_measured_fraction_theta_full 0.994
_diffrn_measured_fraction_theta_max 0.994
_diffrn_measurement_device_type 'Bruker kappa Apex II'
_diffrn_measurement_method 'omega scan'
_diffrn_radiation_monochromator graphite
_diffrn_radiation_source 'fine-focus sealed tube'
_diffrn_radiation_type MoK\a
_diffrn_radiation_wavelength 0.71073
_diffrn_reflns_av_R_equivalents 0.1058
_diffrn_reflns_av_sigmaI/netI 0.1672
_diffrn_reflns_limit_h_max 20
_diffrn_reflns_limit_h_min -23
_diffrn_reflns_limit_k_max 21
_diffrn_reflns_limit_k_min -17
_diffrn_reflns_limit_l_max 14
_diffrn_reflns_limit_l_min -23
_diffrn_reflns_number 25946
_diffrn_reflns_theta_full 26.44
_diffrn_reflns_theta_max 26.44
_diffrn_reflns_theta_min 1.45
_exptl_absorpt_coefficient_mu 0.475
_exptl_absorpt_correction_T_max 0.7454
_exptl_absorpt_correction_T_min 0.6410
_exptl_absorpt_correction_type multi-scan
_exptl_absorpt_process_details sadabs
_exptl_crystal_colour brown
_exptl_crystal_density_diffrn 1.071
_exptl_crystal_density_method 'not measured'
_exptl_crystal_description plate
_exptl_crystal_F_000 2068
_exptl_crystal_recrystallization_method 'Re-crystallisation from solvent: toluene, isooctane'
_exptl_crystal_size_max 0.15
_exptl_crystal_size_mid 0.1
_exptl_crystal_size_min 0.05
_refine_diff_density_max 1.283
_refine_diff_density_min -0.564
_refine_diff_density_rms 0.117
_refine_ls_extinction_method none
_refine_ls_goodness_of_fit_ref 1.012
_refine_ls_hydrogen_treatment mixed
_refine_ls_matrix_type full
_refine_ls_number_parameters 573
_refine_ls_number_reflns 12111
_refine_ls_number_restraints 17
_refine_ls_restrained_S_all 1.015
_refine_ls_R_factor_all 0.1786
_refine_ls_R_factor_gt 0.0845
_refine_ls_shift/su_max 0.068
_refine_ls_shift/su_mean 0.002
_refine_ls_structure_factor_coef Fsqd
_refine_ls_weighting_details 'calc w=1/[\s^2^(Fo^2^)+(0.1176P)^2^+11.1106P] where P=(Fo^2^+2Fc^2^)/3'
_refine_ls_weighting_scheme calc
_refine_ls_wR_factor_gt 0.2132
_refine_ls_wR_factor_ref 0.2636
_reflns_number_gt 6174
_reflns_number_total 12111
_reflns_threshold_expression >2sigma(I)
_cod_data_source_file c8sc02536c2.cif
_cod_data_source_block complex_4
_cod_depositor_comments
;
The following automatic conversions were performed:

'_exptl_absorpt_correction_type' value 'Multi-scan' changed to
'multi-scan' according to
/home/data/users/saulius/crontab/automatic-downloads/rss-feeds/RSC/lib/dictionaries/cif_core.dic
dictionary named 'cif_core.dic' version 2.4.2 from 2011-04-26.

Automatic conversion script
Id: cif_fix_values 4973 2017-02-22 13:04:09Z antanas 

 Adding full bibliography for 1549610--1549615.cif.
;
_cod_original_sg_symbol_H-M p2(1)/n
_cod_database_code 1549612

loop_
_symmetry_equiv_pos_as_xyz
'x, y, z'
'-x+1/2, y+1/2, -z+1/2'
'-x, -y, -z'
'x-1/2, -y-1/2, z-1/2'

loop_
_atom_site_label
_atom_site_type_symbol
_atom_site_fract_x
_atom_site_fract_y
_atom_site_fract_z
_atom_site_U_iso_or_equiv
_atom_site_adp_type
_atom_site_occupancy
_atom_site_symmetry_multiplicity
_atom_site_calc_flag
_atom_site_refinement_flags
C1 C 0.6367(3) 0.1852(4) 0.2706(3) 0.0198(13) Uani 1 1 d .
C2 C 0.5537(3) 0.1056(4) 0.3341(3) 0.0225(14) Uani 1 1 d .
C3 C 0.4824(3) 0.0800(4) 0.3424(3) 0.0254(15) Uani 1 1 d .
H3 H 0.4788 0.0452 0.3811 0.031 Uiso 1 1 calc R
C4 C 0.4165(3) 0.0981(4) 0.3024(3) 0.0217(13) Uani 1 1 d .
C5 C 0.6180(3) 0.3011(4) 0.3540(3) 0.0274(15) Uani 1 1 d .
H5 H 0.5779 0.2652 0.3653 0.033 Uiso 1 1 calc R
C6 C 0.5726(9) 0.3442(10) 0.7100(10) 0.082(6) Uiso 0.50 1 d PD
C7 C 0.5192(8) 0.2920(9) 0.6648(8) 0.083(7) Uiso 0.50 1 d PD
C8 C 0.5027(11) 0.2178(9) 0.7071(12) 0.098(8) Uiso 0.50 1 d PD
C9 C 0.4519(7) 0.3339(11) 0.6360(7) 0.101(8) Uiso 0.50 1 d PD
C10 C 0.3668(7) 0.3931(11) 0.5391(9) 0.080(6) Uiso 0.50 1 d PD
C11 C 0.4390(6) 0.3479(8) 0.5574(6) 0.055(5) Uiso 0.50 1 d PD
C12 C 0.4383(14) 0.2721(11) 0.5150(12) 0.22(2) Uiso 0.50 1 d PD
C13 C 0.5002(9) 0.4027(14) 0.5355(12) 0.150 Uiso 0.50 1 d PD
C14 C 0.2678(4) 0.1556(5) 0.0988(4) 0.0398(19) Uani 1 1 d .
H14 H 0.2523 0.1278 0.0564 0.048 Uiso 1 1 calc R
C15 C 0.6002(4) 0.2304(5) -0.0761(5) 0.059(3) Uani 1 1 d .
H15A H 0.6306 0.1827 -0.0651 0.070 Uiso 1 1 calc R
H15B H 0.6103 0.2512 -0.1226 0.070 Uiso 1 1 calc R
C16 C 0.3670(4) 0.0553(4) 0.1221(4) 0.042(2) Uani 1 1 d .
H16 H 0.3997 0.0387 0.1649 0.050 Uiso 1 1 calc R
C17 C 0.3179(6) -0.0149(6) 0.1009(6) 0.086(4) Uani 1 1 d .
H17A H 0.2863 -0.0251 0.1379 0.130 Uiso 1 1 calc R
H17B H 0.3475 -0.0621 0.0947 0.130 Uiso 1 1 calc R
H17C H 0.2880 -0.0028 0.0564 0.130 Uiso 1 1 calc R
C18 C 0.4317(4) 0.5068(7) 0.1391(4) 0.067(3) Uani 1 1 d .
H18A H 0.4067 0.4712 0.1698 0.081 Uiso 1 1 calc R
H18B H 0.4126 0.5611 0.1452 0.081 Uiso 1 1 calc R
C19 C 0.3678(4) 0.3654(4) 0.2687(5) 0.046(2) Uani 1 1 d .
H19A H 0.4063 0.3560 0.2386 0.069 Uiso 1 1 calc R
H19B H 0.3880 0.3924 0.3121 0.069 Uiso 1 1 calc R
H19C H 0.3300 0.3988 0.2435 0.069 Uiso 1 1 calc R
C20 C 0.5835(4) 0.3754(4) 0.3181(4) 0.0371(18) Uani 1 1 d .
H20A H 0.5526 0.4014 0.3497 0.056 Uiso 1 1 calc R
H20B H 0.5541 0.3602 0.2742 0.056 Uiso 1 1 calc R
H20C H 0.6217 0.4122 0.3074 0.056 Uiso 1 1 calc R
C21 C 0.6923(5) 0.0033(5) 0.1881(5) 0.054(2) Uani 1 1 d .
H21A H 0.7407 0.0154 0.1752 0.081 Uiso 1 1 calc R
H21B H 0.6710 -0.0403 0.1586 0.081 Uiso 1 1 calc R
H21C H 0.6959 -0.0124 0.2379 0.081 Uiso 1 1 calc R
C23 C 0.5955(4) 0.0969(5) 0.4651(4) 0.0399(19) Uani 1 1 d .
H23A H 0.6339 0.0785 0.5009 0.060 Uiso 1 1 calc R
H23B H 0.5488 0.0749 0.4751 0.060 Uiso 1 1 calc R
H23C H 0.5933 0.1551 0.4659 0.060 Uiso 1 1 calc R
C114 C 0.6626(3) 0.2564(4) 0.3036(3) 0.0244(14) Uani 1 1 d .
C115 C 0.3488(3) 0.1699(4) 0.2045(3) 0.0183(13) Uani 1 1 d .
C116 C 0.3112(3) 0.2380(4) 0.2215(3) 0.0254(15) Uani 1 1 d .
C118 C 0.3506(3) 0.0549(4) 0.3315(4) 0.0275(15) Uani 1 1 d .
C119 C 0.6750(3) 0.1485(4) 0.2200(3) 0.0239(14) Uani 1 1 d .
C120 C 0.6289(4) 0.5130(4) 0.1447(4) 0.0378(18) Uani 1 1 d .
H12A H 0.6338 0.5336 0.1937 0.045 Uiso 1 1 calc R
H12B H 0.6564 0.5488 0.1162 0.045 Uiso 1 1 calc R
C121 C 0.7420(3) 0.1799(4) 0.2082(3) 0.0310(16) Uani 1 1 d .
H121 H 0.7695 0.1541 0.1757 0.037 Uiso 1 1 calc R
C122 C 0.7694(3) 0.2471(5) 0.2422(4) 0.0326(17) Uani 1 1 d .
H122 H 0.8155 0.2671 0.2336 0.039 Uiso 1 1 calc R
C123 C 0.6121(3) 0.0691(4) 0.3917(4) 0.0294(16) Uani 1 1 d .
C124 C 0.3391(3) 0.4555(4) 0.0552(4) 0.0343(17) Uani 1 1 d .
H12C H 0.3161 0.4831 0.0126 0.041 Uiso 1 1 calc R
H12D H 0.3105 0.4679 0.0947 0.041 Uiso 1 1 calc R
C125 C 0.6909(4) 0.3011(5) -0.0018(5) 0.0421(19) Uani 1 1 d .
H12E H 0.7109 0.3411 -0.0324 0.051 Uiso 1 1 calc R
H12F H 0.7185 0.2511 -0.0044 0.051 Uiso 1 1 calc R
C126 C 0.3637(4) -0.0353(4) 0.3318(4) 0.0347(17) Uani 1 1 d .
H12G H 0.4093 -0.0474 0.3610 0.052 Uiso 1 1 calc R
H12H H 0.3667 -0.0536 0.2834 0.052 Uiso 1 1 calc R
H12I H 0.3236 -0.0624 0.3511 0.052 Uiso 1 1 calc R
C127 C 0.2754(3) 0.0678(5) 0.2910(4) 0.0388(18) Uani 1 1 d .
H12J H 0.2391 0.0389 0.3146 0.058 Uiso 1 1 calc R
H12K H 0.2752 0.0480 0.2426 0.058 Uiso 1 1 calc R
H12L H 0.2639 0.1246 0.2900 0.058 Uiso 1 1 calc R
C128 C 0.6440(4) 0.0772(4) 0.1765(4) 0.0313(16) Uani 1 1 d .
H128 H 0.5957 0.0641 0.1919 0.038 Uiso 1 1 calc R
C129 C 0.3349(4) 0.2860(4) 0.2875(4) 0.0347(17) Uani 1 1 d .
H129 H 0.3734 0.2551 0.3166 0.042 Uiso 1 1 calc R
C130 C 0.3459(4) 0.0843(4) 0.4068(4) 0.0321(16) Uani 1 1 d .
H13A H 0.3040 0.0600 0.4254 0.048 Uiso 1 1 calc R
H13B H 0.3406 0.1423 0.4066 0.048 Uiso 1 1 calc R
H13C H 0.3903 0.0695 0.4368 0.048 Uiso 1 1 calc R
C131 C 0.6624(4) 0.3232(5) 0.4234(4) 0.0383(18) Uani 1 1 d .
H13D H 0.6850 0.2753 0.4453 0.057 Uiso 1 1 calc R
H13E H 0.6306 0.3472 0.4553 0.057 Uiso 1 1 calc R
H13F H 0.7001 0.3613 0.4143 0.057 Uiso 1 1 calc R
C132 C 0.7291(3) 0.2857(4) 0.2893(4) 0.0291(16) Uani 1 1 d .
H132 H 0.7475 0.3330 0.3119 0.035 Uiso 1 1 calc R
C133 C 0.3280(4) 0.1281(4) 0.1417(3) 0.0284(15) Uani 1 1 d .
C134 C 0.2517(3) 0.2626(5) 0.1758(4) 0.0383(19) Uani 1 1 d .
H134 H 0.2260 0.3089 0.1868 0.046 Uiso 1 1 calc R
C135 C 0.3372(3) 0.3678(4) 0.0424(4) 0.0334(17) Uani 1 1 d .
H13G H 0.3632 0.3396 0.0832 0.040 Uiso 1 1 calc R
H13H H 0.2863 0.3489 0.0361 0.040 Uiso 1 1 calc R
C136 C 0.6922(3) 0.0883(5) 0.3864(4) 0.0357(18) Uani 1 1 d .
H13I H 0.7001 0.1457 0.3920 0.054 Uiso 1 1 calc R
H13J H 0.7051 0.0715 0.3402 0.054 Uiso 1 1 calc R
H13K H 0.7227 0.0600 0.4237 0.054 Uiso 1 1 calc R
C137 C 0.6617(4) 0.4313(5) 0.1448(4) 0.0386(18) Uani 1 1 d .
H13L H 0.7112 0.4322 0.1703 0.046 Uiso 1 1 calc R
H13M H 0.6320 0.3936 0.1692 0.046 Uiso 1 1 calc R
C138 C 0.6964(4) 0.3304(4) 0.0727(4) 0.0404(19) Uani 1 1 d .
H13N H 0.6712 0.2930 0.1018 0.048 Uiso 1 1 calc R
H13O H 0.7479 0.3331 0.0925 0.048 Uiso 1 1 calc R
C139 C 0.4031(4) 0.2592(5) -0.1034(5) 0.047(2) Uani 1 1 d .
H13P H 0.3948 0.2036 -0.1193 0.056 Uiso 1 1 calc R
H13Q H 0.3779 0.2942 -0.1400 0.056 Uiso 1 1 calc R
C140 C 0.6327(4) 0.0984(5) 0.0982(4) 0.0428(19) Uani 1 1 d .
H14A H 0.6023 0.1460 0.0915 0.064 Uiso 1 1 calc R
H14B H 0.6087 0.0541 0.0716 0.064 Uiso 1 1 calc R
H14C H 0.6797 0.1088 0.0813 0.064 Uiso 1 1 calc R
C141 C 0.3695(4) 0.2706(4) -0.0360(5) 0.043(2) Uani 1 1 d .
H14D H 0.3188 0.2511 -0.0418 0.052 Uiso 1 1 calc R
H14E H 0.3970 0.2402 0.0026 0.052 Uiso 1 1 calc R
C142 C 0.6068(4) -0.0228(4) 0.3875(4) 0.044(2) Uani 1 1 d .
H14F H 0.6435 -0.0464 0.4223 0.066 Uiso 1 1 calc R
H14G H 0.6152 -0.0404 0.3400 0.066 Uiso 1 1 calc R
H14H H 0.5585 -0.0397 0.3974 0.066 Uiso 1 1 calc R
C144 C 0.5223(5) 0.2091(5) -0.0785(6) 0.069(3) Uani 1 1 d .
H14I H 0.5108 0.1655 -0.1128 0.083 Uiso 1 1 calc R
H14J H 0.5121 0.1902 -0.0314 0.083 Uiso 1 1 calc R
C145 C 0.2295(4) 0.2220(5) 0.1158(4) 0.043(2) Uani 1 1 d .
H145 H 0.1880 0.2390 0.0858 0.052 Uiso 1 1 calc R
C146 C 0.5044(4) 0.5074(6) 0.1646(4) 0.052(2) Uani 1 1 d .
H14K H 0.5124 0.5517 0.1987 0.062 Uiso 1 1 calc R
H14L H 0.5150 0.4575 0.1913 0.062 Uiso 1 1 calc R
C147 C 0.4151(4) 0.0719(5) 0.0638(4) 0.047(2) Uani 1 1 d .
H14M H 0.3847 0.0873 0.0205 0.071 Uiso 1 1 calc R
H14N H 0.4425 0.0238 0.0549 0.071 Uiso 1 1 calc R
H14O H 0.4488 0.1151 0.0786 0.071 Uiso 1 1 calc R
C148 C 0.2720(5) 0.2992(5) 0.3328(5) 0.054(2) Uani 1 1 d .
H14P H 0.2348 0.3326 0.3068 0.080 Uiso 1 1 calc R
H14Q H 0.2904 0.3256 0.3771 0.080 Uiso 1 1 calc R
H14R H 0.2507 0.2478 0.3433 0.080 Uiso 1 1 calc R
K1 K 0.51712(7) 0.39508(8) 0.00825(7) 0.0212(3) Uani 1 1 d .
N1 N 0.4129(2) 0.1468(3) 0.2479(3) 0.0179(11) Uani 1 1 d .
N2 N 0.5668(3) 0.1552(3) 0.2830(3) 0.0196(11) Uani 1 1 d .
Ni1 Ni 0.49465(4) 0.20022(5) 0.21365(4) 0.0187(2) Uani 1 1 d .
O1 O 0.6644(2) 0.4067(3) 0.0744(2) 0.0333(11) Uani 1 1 d .
O2 O 0.3710(2) 0.3525(3) -0.0196(2) 0.0294(11) Uani 1 1 d .
O3 O 0.5538(2) 0.5146(3) 0.1170(3) 0.0424(13) Uani 1 1 d .
O4 O 0.6163(2) 0.2881(3) -0.0240(3) 0.0443(14) Uani 1 1 d .
O5 O 0.4789(3) 0.2753(3) -0.0982(3) 0.0418(13) Uani 1 1 d .
O6 O 0.4115(2) 0.4850(3) 0.0719(2) 0.0340(12) Uani 1 1 d .
S1 S 0.50577(8) 0.27713(10) 0.13113(8) 0.0246(4) Uani 1 1 d .

loop_
_atom_site_aniso_label
_atom_site_aniso_U_11
_atom_site_aniso_U_22
_atom_site_aniso_U_33
_atom_site_aniso_U_23
_atom_site_aniso_U_13
_atom_site_aniso_U_12
C1 0.014(3) 0.025(4) 0.019(3) 0.008(3) -0.006(2) 0.004(2)
C2 0.027(3) 0.020(3) 0.019(3) 0.008(3) -0.001(3) 0.004(3)
C3 0.020(3) 0.027(4) 0.029(4) 0.017(3) 0.002(3) 0.001(3)
C4 0.021(3) 0.022(3) 0.022(3) 0.002(3) 0.003(3) -0.002(3)
C5 0.021(3) 0.032(4) 0.029(3) -0.003(3) 0.001(3) -0.003(3)
C14 0.037(4) 0.050(5) 0.028(4) 0.015(4) -0.013(3) -0.013(4)
C15 0.046(5) 0.059(6) 0.071(6) -0.028(5) 0.007(4) 0.019(4)
C16 0.068(5) 0.018(4) 0.037(4) -0.004(3) -0.005(4) -0.010(4)
C17 0.133(10) 0.047(6) 0.086(8) -0.019(6) 0.040(7) -0.038(6)
C18 0.038(5) 0.138(10) 0.029(4) -0.032(5) 0.020(4) -0.033(5)
C19 0.052(5) 0.030(4) 0.059(5) -0.007(4) 0.018(4) 0.001(4)
C20 0.046(4) 0.037(4) 0.027(4) -0.005(3) -0.003(3) 0.012(3)
C21 0.067(6) 0.044(5) 0.048(5) -0.003(4) -0.008(4) 0.022(4)
C23 0.031(4) 0.063(5) 0.024(4) 0.018(4) -0.006(3) 0.009(4)
C114 0.019(3) 0.036(4) 0.017(3) 0.009(3) -0.002(3) -0.001(3)
C115 0.014(3) 0.019(3) 0.021(3) 0.008(3) 0.002(2) -0.004(2)
C116 0.018(3) 0.035(4) 0.024(3) 0.012(3) 0.004(3) -0.001(3)
C118 0.020(3) 0.031(4) 0.031(4) 0.014(3) -0.001(3) 0.001(3)
C119 0.020(3) 0.031(4) 0.020(3) 0.005(3) -0.002(3) 0.008(3)
C120 0.034(4) 0.044(5) 0.034(4) 0.001(4) -0.001(3) -0.009(3)
C121 0.021(3) 0.050(5) 0.023(3) 0.005(3) 0.005(3) 0.011(3)
C122 0.012(3) 0.059(5) 0.025(4) 0.012(3) -0.004(3) -0.009(3)
C123 0.024(3) 0.035(4) 0.029(4) 0.017(3) 0.002(3) 0.006(3)
C124 0.018(3) 0.056(5) 0.029(4) 0.007(4) 0.005(3) 0.011(3)
C125 0.021(4) 0.038(4) 0.068(6) 0.006(4) 0.007(3) 0.004(3)
C126 0.030(4) 0.029(4) 0.044(4) 0.007(3) -0.002(3) -0.009(3)
C127 0.025(4) 0.047(5) 0.044(4) 0.019(4) -0.001(3) -0.007(3)
C128 0.024(4) 0.034(4) 0.036(4) -0.004(3) 0.004(3) 0.010(3)
C129 0.032(4) 0.033(4) 0.040(4) 0.009(3) 0.007(3) 0.009(3)
C130 0.027(4) 0.037(4) 0.031(4) 0.009(3) 0.003(3) -0.005(3)
C131 0.040(4) 0.047(5) 0.025(4) -0.006(3) -0.007(3) 0.005(3)
C132 0.018(3) 0.038(4) 0.030(4) 0.002(3) -0.004(3) -0.005(3)
C133 0.038(4) 0.025(4) 0.022(3) 0.007(3) 0.000(3) -0.011(3)
C134 0.021(4) 0.052(5) 0.043(5) 0.027(4) 0.010(3) 0.011(3)
C135 0.019(3) 0.044(4) 0.037(4) 0.019(4) 0.003(3) 0.001(3)
C136 0.022(3) 0.054(5) 0.029(4) 0.020(4) -0.005(3) 0.009(3)
C137 0.040(4) 0.048(5) 0.026(4) 0.013(3) -0.008(3) -0.013(4)
C138 0.026(4) 0.037(4) 0.056(5) 0.015(4) -0.004(3) 0.000(3)
C139 0.043(5) 0.038(5) 0.055(5) -0.013(4) -0.013(4) -0.001(4)
C140 0.047(5) 0.046(5) 0.032(4) -0.010(4) -0.008(3) 0.012(4)
C141 0.033(4) 0.027(4) 0.068(6) 0.002(4) -0.006(4) -0.011(3)
C142 0.037(4) 0.038(4) 0.056(5) 0.021(4) -0.003(4) 0.014(3)
C144 0.045(5) 0.035(5) 0.122(9) -0.029(5) -0.014(5) 0.008(4)
C145 0.021(4) 0.068(6) 0.038(4) 0.025(4) -0.007(3) -0.009(4)
C146 0.035(4) 0.098(7) 0.022(4) -0.004(4) 0.001(3) 0.024(4)
C147 0.049(5) 0.038(5) 0.053(5) -0.009(4) -0.002(4) 0.006(4)
C148 0.070(6) 0.051(5) 0.045(5) 0.000(4) 0.029(4) 0.012(4)
K1 0.0203(7) 0.0220(7) 0.0216(7) 0.0026(6) 0.0031(5) -0.0008(5)
N1 0.020(3) 0.016(3) 0.018(3) 0.004(2) 0.001(2) 0.002(2)
N2 0.019(3) 0.019(3) 0.020(3) 0.003(2) 0.001(2) 0.004(2)
Ni1 0.0161(4) 0.0207(4) 0.0189(4) 0.0055(3) 0.0002(3) 0.0010(3)
O1 0.031(3) 0.035(3) 0.032(3) 0.013(2) -0.004(2) -0.005(2)
O2 0.024(2) 0.028(3) 0.035(3) 0.007(2) 0.000(2) -0.0010(19)
O3 0.024(3) 0.072(4) 0.031(3) 0.001(3) 0.000(2) -0.019(2)
O4 0.028(3) 0.043(3) 0.061(4) -0.015(3) 0.002(2) 0.008(2)
O5 0.039(3) 0.040(3) 0.044(3) -0.011(2) -0.006(2) 0.004(2)
O6 0.023(2) 0.058(3) 0.022(2) 0.004(2) 0.0056(19) 0.008(2)
S1 0.0245(8) 0.0257(9) 0.0232(8) 0.0089(7) 0.0011(6) -0.0005(7)

loop_
_atom_type_symbol
_atom_type_description
_atom_type_scat_dispersion_real
_atom_type_scat_dispersion_imag
_atom_type_scat_source
C C 0.0033 0.0016 'International Tables Vol C Tables 4.2.6.8 and 6.1.1.4'
H H 0.0000 0.0000 'International Tables Vol C Tables 4.2.6.8 and 6.1.1.4'
N N 0.0061 0.0033 'International Tables Vol C Tables 4.2.6.8 and 6.1.1.4'
O O 0.0106 0.0060 'International Tables Vol C Tables 4.2.6.8 and 6.1.1.4'
S S 0.1246 0.1234 'International Tables Vol C Tables 4.2.6.8 and 6.1.1.4'
K K 0.2009 0.2494 'International Tables Vol C Tables 4.2.6.8 and 6.1.1.4'
Ni Ni 0.3393 1.1124 'International Tables Vol C Tables 4.2.6.8 and 6.1.1.4'

loop_
_citation_id
_citation_doi
_citation_year
1 10.1002/anie.201508232 2015

loop_
_geom_angle_atom_site_label_1
_geom_angle_atom_site_label_2
_geom_angle_atom_site_label_3
_geom_angle
_geom_angle_site_symmetry_1
_geom_angle_site_symmetry_3
C119 C1 C114 120.4(6) . .
C119 C1 N2 119.6(5) . .
C114 C1 N2 119.6(5) . .
N2 C2 C3 121.6(5) . .
N2 C2 C123 126.0(5) . .
C3 C2 C123 112.4(5) . .
C4 C3 C2 130.0(6) . .
N1 C4 C3 121.8(5) . .
N1 C4 C118 126.3(5) . .
C3 C4 C118 112.0(5) . .
C131 C5 C20 110.3(6) . .
C131 C5 C114 112.6(5) . .
C20 C5 C114 110.4(5) . .
C9 C7 C6 113.8(9) . .
C9 C7 C8 111.9(9) . .
C6 C7 C8 109.1(8) . .
C7 C9 C11 118.3(9) . .
C12 C11 C9 113.0(8) . .
C12 C11 C10 109.8(8) . .
C9 C11 C10 109.7(7) . .
C12 C11 C13 108.7(8) . .
C9 C11 C13 108.6(7) . .
C10 C11 C13 106.8(7) . .
C145 C14 C133 122.2(7) . .
O4 C15 C144 108.6(7) . .
C133 C16 C17 114.3(7) . .
C133 C16 C147 111.8(6) . .
C17 C16 C147 109.3(7) . .
O6 C18 C146 119.6(7) . .
O6 C18 K1 55.5(4) . 3_665
C146 C18 K1 86.4(5) . 3_665
C132 C114 C1 118.8(6) . .
C132 C114 C5 120.3(6) . .
C1 C114 C5 120.9(5) . .
C116 C115 C133 120.7(6) . .
C116 C115 N1 119.6(5) . .
C133 C115 N1 119.4(5) . .
C134 C116 C115 118.7(6) . .
C134 C116 C129 119.8(6) . .
C115 C116 C129 121.5(5) . .
C130 C118 C127 106.4(6) . .
C130 C118 C126 110.0(6) . .
C127 C118 C126 106.1(5) . .
C130 C118 C4 107.9(5) . .
C127 C118 C4 117.2(5) . .
C126 C118 C4 109.1(5) . .
C121 C119 C1 118.2(6) . .
C121 C119 C128 119.9(6) . .
C1 C119 C128 121.9(6) . .
O3 C120 C137 113.2(6) . .
C122 C121 C119 121.9(6) . .
C121 C122 C132 119.4(6) . .
C136 C123 C23 106.9(6) . .
C136 C123 C142 105.2(6) . .
C23 C123 C142 109.5(6) . .
C136 C123 C2 117.8(5) . .
C23 C123 C2 108.8(5) . .
C142 C123 C2 108.5(6) . .
O6 C124 C135 112.5(5) . .
O4 C125 C138 107.2(6) . .
C140 C128 C119 110.3(6) . .
C140 C128 C21 110.2(6) . .
C119 C128 C21 112.3(6) . .
C116 C129 C19 110.9(6) . .
C116 C129 C148 111.9(6) . .
C19 C129 C148 110.6(6) . .
C114 C132 C122 121.1(6) . .
C14 C133 C115 117.5(6) . .
C14 C133 C16 120.5(6) . .
C115 C133 C16 122.0(6) . .
C145 C134 C116 121.6(7) . .
O2 C135 C124 108.1(5) . .
O1 C137 C120 109.0(6) . .
O1 C138 C125 109.6(6) . .
O5 C139 C141 114.7(6) . .
O2 C141 C139 108.4(6) . .
O5 C144 C15 110.3(8) . .
C134 C145 C14 119.3(7) . .
O3 C146 C18 117.9(6) . .
O4 K1 O2 117.28(15) . .
O4 K1 O6 166.16(16) . .
O2 K1 O6 61.23(14) . .
O4 K1 O1 60.44(15) . .
O2 K1 O1 161.94(14) . .
O6 K1 O1 116.16(14) . .
O4 K1 O5 59.63(15) . .
O2 K1 O5 62.10(14) . .
O6 K1 O5 122.82(14) . .
O1 K1 O5 119.96(14) . .
O4 K1 O3 120.83(15) . .
O2 K1 O3 117.12(14) . .
O6 K1 O3 56.50(13) . .
O1 K1 O3 60.55(14) . .
O5 K1 O3 179.00(15) . .
O4 K1 O6 88.89(15) . 3_665
O2 K1 O6 124.19(13) . 3_665
O6 K1 O6 103.22(11) . 3_665
O1 K1 O6 73.76(12) . 3_665
O5 K1 O6 101.76(15) . 3_665
O3 K1 O6 79.19(14) . 3_665
O4 K1 O3 113.95(16) . 3_665
O2 K1 O3 69.52(13) . 3_665
O6 K1 O3 79.00(14) . 3_665
O1 K1 O3 128.45(13) . 3_665
O5 K1 O3 75.18(15) . 3_665
O3 K1 O3 105.21(12) . 3_665
O6 K1 O3 54.69(12) 3_665 3_665
O4 K1 S1 81.42(13) . .
O2 K1 S1 80.34(10) . .
O6 K1 S1 84.81(10) . .
O1 K1 S1 81.62(10) . .
O5 K1 S1 92.95(12) . .
O3 K1 S1 86.27(11) . .
O6 K1 S1 155.21(10) 3_665 .
O3 K1 S1 149.79(10) 3_665 .
O4 K1 C18 82.9(2) . 3_665
O2 K1 C18 108.38(16) . 3_665
O6 K1 C18 110.8(2) . 3_665
O1 K1 C18 89.38(16) . 3_665
O5 K1 C18 80.36(19) . 3_665
O3 K1 C18 100.55(18) . 3_665
O6 K1 C18 22.15(16) 3_665 3_665
O3 K1 C18 41.80(17) 3_665 3_665
S1 K1 C18 164.28(18) . 3_665
O4 K1 K1 138.99(13) . 3_665
O2 K1 K1 94.41(10) . 3_665
O6 K1 K1 52.65(10) . 3_665
O1 K1 K1 96.98(10) . 3_665
O5 K1 K1 126.61(12) . 3_665
O3 K1 K1 53.77(11) . 3_665
O6 K1 K1 50.57(9) 3_665 3_665
O3 K1 K1 51.44(11) 3_665 3_665
S1 K1 K1 132.04(7) . 3_665
C18 K1 K1 61.66(18) 3_665 3_665
C4 N1 C115 126.3(5) . .
C4 N1 Ni1 125.5(4) . .
C115 N1 Ni1 108.2(4) . .
C2 N2 C1 125.9(5) . .
C2 N2 Ni1 125.5(4) . .
C1 N2 Ni1 108.6(4) . .
N2 Ni1 N1 95.5(2) . .
N2 Ni1 S1 130.37(16) . .
N1 Ni1 S1 134.08(15) . .
C137 O1 C138 110.4(5) . .
C137 O1 K1 107.5(4) . .
C138 O1 K1 107.9(4) . .
C141 O2 C135 111.3(6) . .
C141 O2 K1 106.6(4) . .
C135 O2 K1 107.8(4) . .
C146 O3 C120 116.8(5) . .
C146 O3 K1 106.9(5) . .
C120 O3 K1 112.9(4) . .
C146 O3 K1 107.8(4) . 3_665
C120 O3 K1 128.6(4) . 3_665
K1 O3 K1 74.79(12) . 3_665
C15 O4 C125 116.4(6) . .
C15 O4 K1 121.9(4) . .
C125 O4 K1 119.8(4) . .
C144 O5 C139 113.7(6) . .
C144 O5 K1 106.1(5) . .
C139 O5 K1 110.1(4) . .
C18 O6 C124 117.4(5) . .
C18 O6 K1 114.8(5) . .
C124 O6 K1 113.2(4) . .
C18 O6 K1 102.4(5) . 3_665
C124 O6 K1 126.0(4) . 3_665
K1 O6 K1 76.78(11) . 3_665
Ni1 S1 K1 177.95(8) . .

loop_
_geom_bond_atom_site_label_1
_geom_bond_atom_site_label_2
_geom_bond_distance
_geom_bond_site_symmetry_2
C1 C119 1.404(9) .
C1 C114 1.412(9) .
C1 N2 1.437(7) .
C2 N2 1.324(7) .
C2 C3 1.416(8) .
C2 C123 1.579(8) .
C3 C4 1.401(8) .
C4 N1 1.319(7) .
C4 C118 1.576(8) .
C5 C131 1.523(9) .
C5 C20 1.531(9) .
C5 C114 1.535(9) .
C6 C7 1.519(9) .
C7 C9 1.484(9) .
C7 C8 1.535(9) .
C9 C11 1.509(8) .
C10 C11 1.546(8) .
C11 C12 1.508(9) .
C11 C13 1.555(9) .
C14 C145 1.381(11) .
C14 C133 1.388(9) .
C15 O4 1.397(9) .
C15 C144 1.484(12) .
C16 C133 1.491(10) .
C16 C17 1.518(11) .
C16 C147 1.527(11) .
C18 O6 1.343(8) .
C18 C146 1.382(10) .
C18 K1 3.479(9) 3_665
C19 C129 1.528(10) .
C21 C128 1.533(9) .
C23 C123 1.537(10) .
C114 C132 1.384(8) .
C115 C116 1.399(9) .
C115 C133 1.403(9) .
C115 N1 1.424(7) .
C116 C134 1.390(9) .
C116 C129 1.518(10) .
C118 C130 1.530(9) .
C118 C127 1.531(9) .
C118 C126 1.536(9) .
C119 C121 1.393(9) .
C119 C128 1.531(9) .
C120 O3 1.435(8) .
C120 C137 1.502(10) .
C121 C122 1.371(10) .
C122 C132 1.392(10) .
C123 C136 1.536(9) .
C123 C142 1.550(10) .
C124 O6 1.434(8) .
C124 C135 1.495(10) .
C125 O4 1.418(8) .
C125 C138 1.494(11) .
C128 C140 1.526(10) .
C129 C148 1.544(10) .
C134 C145 1.355(11) .
C135 O2 1.421(8) .
C137 O1 1.411(8) .
C138 O1 1.416(8) .
C139 O5 1.425(9) .
C139 C141 1.500(11) .
C141 O2 1.412(8) .
C144 O5 1.401(9) .
C146 O3 1.366(9) .
K1 O4 2.694(5) .
K1 O2 2.798(4) .
K1 O6 2.852(5) .
K1 O1 2.886(5) .
K1 O5 2.891(5) .
K1 O3 2.912(5) .
K1 O6 2.935(5) 3_665
K1 O3 3.004(5) 3_665
K1 S1 3.094(2) .
K1 C18 3.479(9) 3_665
K1 K1 3.594(3) 3_665
N1 Ni1 1.938(5) .
N2 Ni1 1.928(5) .
Ni1 S1 2.0645(17) .
O3 K1 3.004(5) 3_665
O6 K1 2.935(5) 3_665
